data_2230241
loop_
_publ_author_name
'Keng, Thy Chun'
'Lo, Kong Mun'
'Ng, Seik Weng'

_publ_section_title
;
 Aquabis(4-chlorobenzyl)bis(nicotinato-\k^2^<i>O</i>,<i>O</i>')tin(IV)
;
_journal_coeditor_code BT5527
_journal_issue 6
_journal_name_full 'Acta Crystallographica Section E'
_journal_page_first m662
_journal_paper_doi 10.1107/S1600536811015728
_journal_volume 67
_journal_year 2011
_chemical_formula_iupac '[Sn (C7 H6 Cl)2 (C6 H4 N O2)2 (H2 O)]'
_chemical_formula_moiety 'C26 H22 Cl2 N2 O5 Sn'
_chemical_formula_sum 'C26 H22 Cl2 N2 O5 Sn'
_chemical_formula_weight 632.05
_chemical_name_systematic
;
Aquabis(4-chlorobenzyl)bis(nicotinato-\k^2^<i>O</i>,<i>O</i>')tin(IV)
;
_space_group_IT_number 2
_symmetry_cell_setting triclinic
_symmetry_space_group_name_Hall '-P 1'
_symmetry_space_group_name_H-M 'P -1'
_atom_sites_solution_hydrogens geom
_atom_sites_solution_primary direct
_atom_sites_solution_secondary difmap
_audit_creation_method SHELXL-97
_cell_angle_alpha 79.6490(5)
_cell_angle_beta 87.6290(5)
_cell_angle_gamma 66.5051(4)
_cell_formula_units_Z 2
_cell_length_a 9.02190(10)
_cell_length_b 10.59290(10)
_cell_length_c 14.5866(2)
_cell_measurement_reflns_used 9937
_cell_measurement_temperature 100(2)
_cell_measurement_theta_max 28.41
_cell_measurement_theta_min 2.46
_cell_volume 1256.93(3)
_computing_cell_refinement 'SAINT (Bruker, 2009)'
_computing_data_collection 'APEX2 (Bruker, 2009)'
_computing_data_reduction 'SAINT (Bruker, 2009)'
_computing_molecular_graphics 'X-SEED (Barbour, 2001)'
_computing_publication_material 'publCIF (Westrip, 2010)'
_computing_structure_refinement 'SHELXL97 (Sheldrick, 2008)'
_computing_structure_solution 'SHELXS97 (Sheldrick, 2008)'
_diffrn_ambient_temperature 100(2)
_diffrn_measured_fraction_theta_full 0.984
_diffrn_measured_fraction_theta_max 0.984
_diffrn_measurement_device_type 'Bruker SMART APEX'
_diffrn_measurement_method \w
_diffrn_radiation_monochromator graphite
_diffrn_radiation_source 'fine-focus sealed tube'
_diffrn_radiation_type MoK\a
_diffrn_radiation_wavelength 0.71073
_diffrn_reflns_av_R_equivalents 0.0221
_diffrn_reflns_av_sigmaI/netI 0.0325
_diffrn_reflns_limit_h_max 11
_diffrn_reflns_limit_h_min -11
_diffrn_reflns_limit_k_max 13
_diffrn_reflns_limit_k_min -13
_diffrn_reflns_limit_l_max 18
_diffrn_reflns_limit_l_min -18
_diffrn_reflns_number 11404
_diffrn_reflns_theta_full 27.50
_diffrn_reflns_theta_max 27.50
_diffrn_reflns_theta_min 2.34
_diffrn_standards_decay_% 0
_diffrn_standards_interval_count 0
_diffrn_standards_interval_time 0
_diffrn_standards_number 0
_exptl_absorpt_coefficient_mu 1.270
_exptl_absorpt_correction_T_max 0.7419
_exptl_absorpt_correction_T_min 0.6649
_exptl_absorpt_correction_type multi-scan
_exptl_absorpt_process_details '(SADABS; Sheldrick, 1996)'
_exptl_crystal_colour Colorless
_exptl_crystal_density_diffrn 1.670
_exptl_crystal_density_method 'not measured'
_exptl_crystal_description Block
_exptl_crystal_F_000 632
_exptl_crystal_size_max 0.35
_exptl_crystal_size_mid 0.30
_exptl_crystal_size_min 0.25
_refine_diff_density_max 2.509
_refine_diff_density_min -1.965
_refine_ls_extinction_method none
_refine_ls_goodness_of_fit_ref 1.069
_refine_ls_hydrogen_treatment constr
_refine_ls_matrix_type full
_refine_ls_number_parameters 326
_refine_ls_number_reflns 5673
_refine_ls_number_restraints 0
_refine_ls_restrained_S_all 1.069
_refine_ls_R_factor_all 0.0399
_refine_ls_R_factor_gt 0.0385
_refine_ls_shift/su_max 0.001
_refine_ls_shift/su_mean 0.001
_refine_ls_structure_factor_coef Fsqd
_refine_ls_weighting_details 'calc w=1/[\s^2^(Fo^2^)+(0.1028P)^2^+1.3179P] where P=(Fo^2^+2Fc^2^)/3'
_refine_ls_weighting_scheme calc
_refine_ls_wR_factor_gt 0.1304
_refine_ls_wR_factor_ref 0.1334
_reflns_number_gt 5416
_reflns_number_total 5673
_reflns_threshold_expression I>2\s(I)
_cod_data_source_file bt5527.cif
_cod_data_source_block I
_cod_database_code 2230241
_cod_database_fobs_code 2230241

loop_
_symmetry_equiv_pos_as_xyz
'x, y, z'
'-x, -y, -z'

loop_
_atom_site_type_symbol
_atom_site_label
_atom_site_fract_x
_atom_site_fract_y
_atom_site_fract_z
_atom_site_U_iso_or_equiv
_atom_site_adp_type
_atom_site_calc_flag
_atom_site_refinement_flags
_atom_site_occupancy
_atom_site_symmetry_multiplicity
_atom_site_disorder_assembly
_atom_site_disorder_group
Sn Sn1 0.63205(2) 0.308637(17) 0.300723(11) 0.01463(11) Uani d . 1 1 . .
Cl Cl1 0.23192(13) 0.32379(11) -0.10807(6) 0.0365(2) Uani d . 1 1 . .
Cl Cl2 1.16041(10) 0.23720(10) 0.67438(6) 0.02660(19) Uani d . 1 1 . .
O O1 0.5519(3) 0.3053(2) 0.45081(15) 0.0183(4) Uani d . 1 1 . .
O O2 0.7813(3) 0.1357(2) 0.42515(15) 0.0172(4) Uani d . 1 1 . .
O O3 0.3946(3) 0.5014(2) 0.27412(15) 0.0198(4) Uani d . 1 1 . .
O O4 0.5422(3) 0.4480(2) 0.15155(15) 0.0170(4) Uani d . 1 1 . .
O O1W 0.8289(3) 0.1801(2) 0.21474(15) 0.0202(4) Uani d . 1 1 . .
H H1 0.9173 0.1454 0.2452 0.030 Uiso calc R 1 1 . .
H H2 0.8364 0.2314 0.1653 0.030 Uiso calc R 1 1 . .
N N1 0.8693(3) -0.0102(3) 0.71325(18) 0.0180(5) Uani d . 1 1 . .
N N2 0.1562(3) 0.7425(3) -0.02511(18) 0.0191(5) Uani d . 1 1 . .
C C1 0.5052(4) 0.1792(4) 0.2843(2) 0.0213(6) Uani d . 1 1 . .
H H1A 0.5814 0.0799 0.2990 0.026 Uiso calc R 1 1 . .
H H1B 0.4182 0.1941 0.3299 0.026 Uiso calc R 1 1 . .
C C2 0.4330(4) 0.2070(3) 0.1894(2) 0.0195(6) Uani d . 1 1 . .
C C3 0.5243(4) 0.1420(4) 0.1180(2) 0.0225(6) Uani d . 1 1 . .
H H3 0.6308 0.0730 0.1323 0.027 Uiso calc R 1 1 . .
C C4 0.4630(4) 0.1761(4) 0.0277(2) 0.0268(7) Uani d . 1 1 . .
H H4 0.5276 0.1323 -0.0199 0.032 Uiso calc R 1 1 . .
C C5 0.3059(5) 0.2749(4) 0.0068(2) 0.0251(7) Uani d . 1 1 . .
C C6 0.2098(4) 0.3362(4) 0.0761(3) 0.0247(7) Uani d . 1 1 . .
H H6 0.1012 0.4009 0.0619 0.030 Uiso calc R 1 1 . .
C C7 0.2735(4) 0.3024(3) 0.1670(2) 0.0207(6) Uani d . 1 1 . .
H H7 0.2074 0.3448 0.2146 0.025 Uiso calc R 1 1 . .
C C8 0.7636(4) 0.4347(3) 0.3155(2) 0.0204(6) Uani d . 1 1 . .
H H8A 0.8347 0.4327 0.2618 0.025 Uiso calc R 1 1 . .
H H8B 0.6853 0.5327 0.3126 0.025 Uiso calc R 1 1 . .
C C9 0.8648(4) 0.3911(3) 0.4032(2) 0.0176(6) Uani d . 1 1 . .
C C10 1.0255(4) 0.2947(3) 0.4075(2) 0.0188(6) Uani d . 1 1 . .
H H10 1.0731 0.2611 0.3526 0.023 Uiso calc R 1 1 . .
C C11 1.1167(4) 0.2473(3) 0.4901(2) 0.0205(6) Uani d . 1 1 . .
H H11 1.2255 0.1808 0.4923 0.025 Uiso calc R 1 1 . .
C C12 1.0476(4) 0.2978(3) 0.5691(2) 0.0180(6) Uani d . 1 1 . .
C C13 0.8903(4) 0.3960(3) 0.5674(2) 0.0190(6) Uani d . 1 1 . .
H H13 0.8452 0.4316 0.6221 0.023 Uiso calc R 1 1 . .
C C14 0.7993(4) 0.4417(3) 0.4843(2) 0.0184(6) Uani d . 1 1 . .
H H14 0.6907 0.5084 0.4826 0.022 Uiso calc R 1 1 . .
C C15 0.4151(4) 0.5225(3) 0.1867(2) 0.0162(5) Uani d . 1 1 . .
C C16 0.2813(3) 0.6374(3) 0.1270(2) 0.0150(5) Uani d . 1 1 . .
C C17 0.1543(4) 0.7338(3) 0.1676(2) 0.0180(6) Uani d . 1 1 . .
H H17 0.1538 0.7305 0.2332 0.022 Uiso calc R 1 1 . .
C C18 0.0282(4) 0.8350(3) 0.1102(2) 0.0208(6) Uani d . 1 1 . .
H H18 -0.0597 0.9035 0.1353 0.025 Uiso calc R 1 1 . .
C C19 0.0336(4) 0.8336(3) 0.0151(2) 0.0197(6) Uani d . 1 1 . .
H H19 -0.0545 0.9010 -0.0237 0.024 Uiso calc R 1 1 . .
C C20 0.2787(4) 0.6464(3) 0.0306(2) 0.0192(6) Uani d . 1 1 . .
H H20 0.3673 0.5818 0.0032 0.023 Uiso calc R 1 1 . .
C C21 0.6771(3) 0.1968(3) 0.48055(19) 0.0141(5) Uani d . 1 1 . .
C C22 0.6982(4) 0.1403(3) 0.5829(2) 0.0155(5) Uani d . 1 1 . .
C C23 0.5673(4) 0.1831(3) 0.6405(2) 0.0191(6) Uani d . 1 1 . .
H H23 0.4650 0.2506 0.6157 0.023 Uiso calc R 1 1 . .
C C24 0.5882(4) 0.1257(4) 0.7348(2) 0.0193(6) Uani d . 1 1 . .
H H24 0.5006 0.1519 0.7756 0.023 Uiso calc R 1 1 . .
C C25 0.7402(4) 0.0293(3) 0.7676(2) 0.0191(6) Uani d . 1 1 . .
H H25 0.7543 -0.0112 0.8319 0.023 Uiso calc R 1 1 . .
C C26 0.8467(4) 0.0453(3) 0.6216(2) 0.0166(5) Uani d . 1 1 . .
H H26 0.9363 0.0181 0.5822 0.020 Uiso calc R 1 1 . .

loop_
_atom_site_aniso_label
_atom_site_aniso_U_11
_atom_site_aniso_U_22
_atom_site_aniso_U_33
_atom_site_aniso_U_12
_atom_site_aniso_U_13
_atom_site_aniso_U_23
Sn1 0.01514(15) 0.01586(15) 0.00806(15) -0.00249(10) -0.00275(9) 0.00174(9)
Cl1 0.0496(5) 0.0521(6) 0.0153(4) -0.0313(5) -0.0098(4) 0.0043(4)
Cl2 0.0204(4) 0.0416(5) 0.0149(4) -0.0118(3) -0.0048(3) 0.0020(3)
O1 0.0197(10) 0.0194(10) 0.0089(10) -0.0026(8) -0.0024(7) 0.0030(8)
O2 0.0180(10) 0.0174(10) 0.0124(10) -0.0041(8) -0.0009(8) -0.0004(8)
O3 0.0190(10) 0.0217(10) 0.0101(10) -0.0008(8) -0.0013(8) 0.0017(8)
O4 0.0175(10) 0.0173(10) 0.0122(10) -0.0039(8) -0.0021(8) 0.0005(8)
O1W 0.0174(10) 0.0237(11) 0.0095(9) 0.0003(8) -0.0043(8) 0.0028(8)
N1 0.0192(12) 0.0180(11) 0.0116(12) -0.0035(9) -0.0051(9) 0.0022(9)
N2 0.0208(12) 0.0206(12) 0.0119(12) -0.0060(10) -0.0045(9) 0.0029(10)
C1 0.0223(15) 0.0242(15) 0.0148(15) -0.0090(13) -0.0055(12) 0.0038(12)
C2 0.0222(15) 0.0215(14) 0.0161(15) -0.0115(12) -0.0025(11) 0.0009(11)
C3 0.0233(15) 0.0241(15) 0.0204(16) -0.0100(12) -0.0018(12) -0.0027(12)
C4 0.0326(17) 0.0342(18) 0.0211(16) -0.0198(15) 0.0022(13) -0.0078(14)
C5 0.0357(18) 0.0303(17) 0.0152(15) -0.0216(15) -0.0060(13) 0.0025(13)
C6 0.0237(15) 0.0241(15) 0.0233(17) -0.0096(13) -0.0088(13) 0.0054(13)
C7 0.0215(14) 0.0224(14) 0.0169(15) -0.0089(12) -0.0023(11) 0.0008(12)
C8 0.0264(16) 0.0196(14) 0.0111(14) -0.0074(12) -0.0052(12) 0.0047(11)
C9 0.0229(14) 0.0177(13) 0.0127(14) -0.0097(12) -0.0026(11) 0.0008(11)
C10 0.0213(14) 0.0202(14) 0.0146(14) -0.0084(12) 0.0018(11) -0.0027(11)
C11 0.0186(14) 0.0212(14) 0.0208(15) -0.0069(11) 0.0009(11) -0.0035(12)
C12 0.0189(14) 0.0222(14) 0.0122(14) -0.0091(12) -0.0035(11) 0.0020(11)
C13 0.0226(15) 0.0202(14) 0.0151(14) -0.0097(12) 0.0010(11) -0.0027(11)
C14 0.0209(14) 0.0168(13) 0.0146(14) -0.0060(11) -0.0023(11) 0.0012(11)
C15 0.0193(13) 0.0154(13) 0.0121(13) -0.0063(11) -0.0026(10) 0.0013(10)
C16 0.0156(13) 0.0168(13) 0.0103(13) -0.0058(11) -0.0030(10) 0.0030(10)
C17 0.0197(13) 0.0180(13) 0.0115(13) -0.0043(11) -0.0017(10) 0.0022(11)
C18 0.0193(14) 0.0182(13) 0.0172(15) -0.0014(11) -0.0005(11) 0.0014(11)
C19 0.0178(13) 0.0182(13) 0.0165(15) -0.0030(11) -0.0071(11) 0.0051(11)
C20 0.0215(14) 0.0199(14) 0.0117(14) -0.0048(11) -0.0014(11) 0.0004(11)
C21 0.0151(12) 0.0152(12) 0.0081(13) -0.0044(10) -0.0031(10) 0.0043(10)
C22 0.0196(13) 0.0168(13) 0.0091(13) -0.0072(11) -0.0017(10) 0.0005(10)
C23 0.0178(13) 0.0201(14) 0.0138(14) -0.0039(11) -0.0019(10) 0.0022(11)
C24 0.0210(15) 0.0252(15) 0.0093(14) -0.0080(12) 0.0018(11) -0.0002(11)
C25 0.0225(14) 0.0216(14) 0.0106(13) -0.0081(12) -0.0037(11) 0.0028(11)
C26 0.0183(13) 0.0154(12) 0.0135(13) -0.0047(11) -0.0012(10) -0.0003(10)

loop_
_atom_type_symbol
_atom_type_description
_atom_type_scat_dispersion_real
_atom_type_scat_dispersion_imag
_atom_type_scat_source
C C 0.0033 0.0016 'International Tables Vol C Tables 4.2.6.8 and 6.1.1.4'
H H 0.0000 0.0000 'International Tables Vol C Tables 4.2.6.8 and 6.1.1.4'
N N 0.0061 0.0033 'International Tables Vol C Tables 4.2.6.8 and 6.1.1.4'
O O 0.0106 0.0060 'International Tables Vol C Tables 4.2.6.8 and 6.1.1.4'
Cl Cl 0.1484 0.1585 'International Tables Vol C Tables 4.2.6.8 and 6.1.1.4'
Sn Sn -0.6537 1.4246 'International Tables Vol C Tables 4.2.6.8 and 6.1.1.4'

loop_
_geom_angle_atom_site_label_1
_geom_angle_atom_site_label_2
_geom_angle_atom_site_label_3
_geom_angle_site_symmetry_1
_geom_angle_site_symmetry_3
_geom_angle
_geom_angle_publ_flag
C8 Sn1 C1 . . 178.62(11) ?
C8 Sn1 O1W . . 90.93(11) ?
C1 Sn1 O1W . . 87.70(11) ?
C8 Sn1 O1 . . 92.45(10) ?
C1 Sn1 O1 . . 88.51(11) ?
O1W Sn1 O1 . . 140.24(8) ?
C8 Sn1 O3 . . 91.45(11) ?
C1 Sn1 O3 . . 89.65(11) ?
O1W Sn1 O3 . . 137.17(8) ?
O1 Sn1 O3 . . 82.34(8) ?
C8 Sn1 O2 . . 91.61(10) ?
C1 Sn1 O2 . . 88.10(10) ?
O1W Sn1 O2 . . 83.33(8) ?
O1 Sn1 O2 . . 56.98(8) ?
O3 Sn1 O2 . . 139.30(8) ?
C8 Sn1 O4 . . 87.44(10) ?
C1 Sn1 O4 . . 92.48(10) ?
O1W Sn1 O4 . . 80.87(8) ?
O1 Sn1 O4 . . 138.86(8) ?
O3 Sn1 O4 . . 56.55(8) ?
O2 Sn1 O4 . . 164.15(8) ?
C8 Sn1 C21 . . 91.62(10) ?
C1 Sn1 C21 . . 88.76(11) ?
O1W Sn1 C21 . . 111.77(8) ?
O1 Sn1 C21 . . 28.55(8) ?
O3 Sn1 C21 . . 110.90(8) ?
O2 Sn1 C21 . . 28.44(8) ?
O4 Sn1 C21 . . 167.35(9) ?
C8 Sn1 C15 . . 90.37(10) ?
C1 Sn1 C15 . . 90.20(11) ?
O1W Sn1 C15 . . 108.75(8) ?
O1 Sn1 C15 . . 110.83(8) ?
O3 Sn1 C15 . . 28.49(8) ?
O2 Sn1 C15 . . 167.73(9) ?
O4 Sn1 C15 . . 28.09(9) ?
C21 Sn1 C15 . . 139.38(9) ?
C21 O1 Sn1 . . 92.46(17) ?
C21 O2 Sn1 . . 89.38(17) ?
C15 O3 Sn1 . . 92.78(18) ?
C15 O4 Sn1 . . 89.26(18) ?
Sn1 O1W H1 . . 109.5 ?
Sn1 O1W H2 . . 109.5 ?
H1 O1W H2 . . 109.5 ?
C25 N1 C26 . . 117.6(3) ?
C19 N2 C20 . . 117.5(3) ?
C2 C1 Sn1 . . 113.9(2) ?
C2 C1 H1A . . 108.8 ?
Sn1 C1 H1A . . 108.8 ?
C2 C1 H1B . . 108.8 ?
Sn1 C1 H1B . . 108.8 ?
H1A C1 H1B . . 107.7 ?
C7 C2 C3 . . 117.6(3) ?
C7 C2 C1 . . 121.3(3) ?
C3 C2 C1 . . 121.0(3) ?
C4 C3 C2 . . 121.5(3) ?
C4 C3 H3 . . 119.2 ?
C2 C3 H3 . . 119.2 ?
C3 C4 C5 . . 119.5(3) ?
C3 C4 H4 . . 120.3 ?
C5 C4 H4 . . 120.3 ?
C6 C5 C4 . . 120.6(3) ?
C6 C5 Cl1 . . 120.0(3) ?
C4 C5 Cl1 . . 119.5(3) ?
C5 C6 C7 . . 119.5(3) ?
C5 C6 H6 . . 120.3 ?
C7 C6 H6 . . 120.3 ?
C6 C7 C2 . . 121.2(3) ?
C6 C7 H7 . . 119.4 ?
C2 C7 H7 . . 119.4 ?
C9 C8 Sn1 . . 115.3(2) ?
C9 C8 H8A . . 108.5 ?
Sn1 C8 H8A . . 108.5 ?
C9 C8 H8B . . 108.5 ?
Sn1 C8 H8B . . 108.5 ?
H8A C8 H8B . . 107.5 ?
C14 C9 C10 . . 118.2(3) ?
C14 C9 C8 . . 120.8(3) ?
C10 C9 C8 . . 121.0(3) ?
C11 C10 C9 . . 121.2(3) ?
C11 C10 H10 . . 119.4 ?
C9 C10 H10 . . 119.4 ?
C12 C11 C10 . . 119.1(3) ?
C12 C11 H11 . . 120.5 ?
C10 C11 H11 . . 120.5 ?
C11 C12 C13 . . 121.5(3) ?
C11 C12 Cl2 . . 119.6(2) ?
C13 C12 Cl2 . . 118.8(2) ?
C12 C13 C14 . . 118.9(3) ?
C12 C13 H13 . . 120.6 ?
C14 C13 H13 . . 120.6 ?
C13 C14 C9 . . 121.1(3) ?
C13 C14 H14 . . 119.5 ?
C9 C14 H14 . . 119.5 ?
O4 C15 O3 . . 121.3(3) ?
O4 C15 C16 . . 121.0(3) ?
O3 C15 C16 . . 117.7(3) ?
O4 C15 Sn1 . . 62.65(16) ?
O3 C15 Sn1 . . 58.73(15) ?
C16 C15 Sn1 . . 174.4(2) ?
C17 C16 C20 . . 119.1(3) ?
C17 C16 C15 . . 120.2(3) ?
C20 C16 C15 . . 120.6(3) ?
C18 C17 C16 . . 118.5(3) ?
C18 C17 H17 . . 120.8 ?
C16 C17 H17 . . 120.8 ?
C19 C18 C17 . . 118.4(3) ?
C19 C18 H18 . . 120.8 ?
C17 C18 H18 . . 120.8 ?
N2 C19 C18 . . 123.8(3) ?
N2 C19 H19 . . 118.1 ?
C18 C19 H19 . . 118.1 ?
N2 C20 C16 . . 122.7(3) ?
N2 C20 H20 . . 118.7 ?
C16 C20 H20 . . 118.7 ?
O2 C21 O1 . . 121.1(3) ?
O2 C21 C22 . . 120.1(3) ?
O1 C21 C22 . . 118.7(3) ?
O2 C21 Sn1 . . 62.18(15) ?
O1 C21 Sn1 . . 58.99(14) ?
C22 C21 Sn1 . . 177.4(2) ?
C26 C22 C23 . . 119.1(3) ?
C26 C22 C21 . . 120.9(3) ?
C23 C22 C21 . . 120.0(3) ?
C24 C23 C22 . . 119.0(3) ?
C24 C23 H23 . . 120.5 ?
C22 C23 H23 . . 120.5 ?
C25 C24 C23 . . 118.2(3) ?
C25 C24 H24 . . 120.9 ?
C23 C24 H24 . . 120.9 ?
N1 C25 C24 . . 123.5(3) ?
N1 C25 H25 . . 118.2 ?
C24 C25 H25 . . 118.2 ?
N1 C26 C22 . . 122.5(3) ?
N1 C26 H26 . . 118.8 ?
C22 C26 H26 . . 118.8 ?

loop_
_geom_bond_atom_site_label_1
_geom_bond_atom_site_label_2
_geom_bond_site_symmetry_2
_geom_bond_distance
_geom_bond_publ_flag
Sn1 C8 . 2.151(3) ?
Sn1 C1 . 2.153(3) ?
Sn1 O1W . 2.254(2) ?
Sn1 O1 . 2.276(2) ?
Sn1 O3 . 2.281(2) ?
Sn1 O2 . 2.346(2) ?
Sn1 O4 . 2.368(2) ?
Sn1 C21 . 2.653(3) ?
Sn1 C15 . 2.666(3) ?
Cl1 C5 . 1.739(3) ?
Cl2 C12 . 1.749(3) ?
O1 C21 . 1.269(4) ?
O2 C21 . 1.264(4) ?
O3 C15 . 1.273(4) ?
O4 C15 . 1.255(4) ?
O1W H1 . 0.8400 ?
O1W H2 . 0.8400 ?
N1 C25 . 1.347(4) ?
N1 C26 . 1.349(4) ?
N2 C19 . 1.340(4) ?
N2 C20 . 1.341(4) ?
C1 C2 . 1.483(4) ?
C1 H1A . 0.9900 ?
C1 H1B . 0.9900 ?
C2 C7 . 1.400(4) ?
C2 C3 . 1.404(5) ?
C3 C4 . 1.380(5) ?
C3 H3 . 0.9500 ?
C4 C5 . 1.392(5) ?
C4 H4 . 0.9500 ?
C5 C6 . 1.381(5) ?
C6 C7 . 1.395(5) ?
C6 H6 . 0.9500 ?
C7 H7 . 0.9500 ?
C8 C9 . 1.494(4) ?
C8 H8A . 0.9900 ?
C8 H8B . 0.9900 ?
C9 C14 . 1.398(4) ?
C9 C10 . 1.397(4) ?
C10 C11 . 1.385(4) ?
C10 H10 . 0.9500 ?
C11 C12 . 1.378(4) ?
C11 H11 . 0.9500 ?
C12 C13 . 1.383(4) ?
C13 C14 . 1.390(4) ?
C13 H13 . 0.9500 ?
C14 H14 . 0.9500 ?
C15 C16 . 1.494(4) ?
C16 C17 . 1.391(4) ?
C16 C20 . 1.393(4) ?
C17 C18 . 1.389(4) ?
C17 H17 . 0.9500 ?
C18 C19 . 1.388(4) ?
C18 H18 . 0.9500 ?
C19 H19 . 0.9500 ?
C20 H20 . 0.9500 ?
C21 C22 . 1.496(4) ?
C22 C26 . 1.382(4) ?
C22 C23 . 1.391(4) ?
C23 C24 . 1.387(4) ?
C23 H23 . 0.9500 ?
C24 C25 . 1.384(4) ?
C24 H24 . 0.9500 ?
C25 H25 . 0.9500 ?
C26 H26 . 0.9500 ?

loop_
_geom_hbond_atom_site_label_D
_geom_hbond_atom_site_label_H
_geom_hbond_atom_site_label_A
_geom_hbond_site_symmetry_A
_geom_hbond_distance_DH
_geom_hbond_distance_HA
_geom_hbond_distance_DA
_geom_hbond_angle_DHA
_geom_hbond_publ_flag
O1w H1 N1 2_756 0.84 1.93 2.721(3) 158 yes
O1w H2 N2 2_665 0.84 2.01 2.754(3) 146 yes

loop_
_geom_torsion_atom_site_label_1
_geom_torsion_atom_site_label_2
_geom_torsion_atom_site_label_3
_geom_torsion_atom_site_label_4
_geom_torsion_site_symmetry_1
_geom_torsion_site_symmetry_2
_geom_torsion_site_symmetry_3
_geom_torsion_site_symmetry_4
_geom_torsion
_geom_torsion_publ_flag
C8 Sn1 O1 C21 . . . . -88.89(19) ?
C1 Sn1 O1 C21 . . . . 90.13(19) ?
O1W Sn1 O1 C21 . . . . 5.5(2) ?
O3 Sn1 O1 C21 . . . . 179.97(18) ?
O2 Sn1 O1 C21 . . . . 1.43(16) ?
O4 Sn1 O1 C21 . . . . -177.81(15) ?
C15 Sn1 O1 C21 . . . . 179.78(17) ?
C8 Sn1 O2 C21 . . . . 90.45(19) ?
C1 Sn1 O2 C21 . . . . -90.90(19) ?
O1W Sn1 O2 C21 . . . . -178.80(18) ?
O1 Sn1 O2 C21 . . . . -1.44(16) ?
O3 Sn1 O2 C21 . . . . -3.7(2) ?
O4 Sn1 O2 C21 . . . . 176.7(2) ?
C15 Sn1 O2 C21 . . . . -8.7(5) ?
C8 Sn1 O3 C15 . . . . 88.09(19) ?
C1 Sn1 O3 C15 . . . . -91.08(19) ?
O1W Sn1 O3 C15 . . . . -4.9(2) ?
O1 Sn1 O3 C15 . . . . -179.63(18) ?
O2 Sn1 O3 C15 . . . . -177.75(15) ?
O4 Sn1 O3 C15 . . . . 2.13(16) ?
C21 Sn1 O3 C15 . . . . -179.61(17) ?
C8 Sn1 O4 C15 . . . . -95.59(19) ?
C1 Sn1 O4 C15 . . . . 85.78(19) ?
O1W Sn1 O4 C15 . . . . 173.05(18) ?
O1 Sn1 O4 C15 . . . . -4.8(2) ?
O3 Sn1 O4 C15 . . . . -2.15(16) ?
O2 Sn1 O4 C15 . . . . 177.5(2) ?
C21 Sn1 O4 C15 . . . . -9.6(4) ?
O1W Sn1 C1 C2 . . . . -73.1(2) ?
O1 Sn1 C1 C2 . . . . 146.5(2) ?
O3 Sn1 C1 C2 . . . . 64.2(2) ?
O2 Sn1 C1 C2 . . . . -156.5(2) ?
O4 Sn1 C1 C2 . . . . 7.7(2) ?
C21 Sn1 C1 C2 . . . . 175.1(2) ?
C15 Sn1 C1 C2 . . . . 35.7(2) ?
Sn1 C1 C2 C7 . . . . -92.4(3) ?
Sn1 C1 C2 C3 . . . . 85.4(3) ?
C7 C2 C3 C4 . . . . 3.5(5) ?
C1 C2 C3 C4 . . . . -174.3(3) ?
C2 C3 C4 C5 . . . . -1.4(5) ?
C3 C4 C5 C6 . . . . -1.7(5) ?
C3 C4 C5 Cl1 . . . . 177.0(3) ?
C4 C5 C6 C7 . . . . 2.5(5) ?
Cl1 C5 C6 C7 . . . . -176.2(2) ?
C5 C6 C7 C2 . . . . -0.2(5) ?
C3 C2 C7 C6 . . . . -2.7(5) ?
C1 C2 C7 C6 . . . . 175.1(3) ?
O1W Sn1 C8 C9 . . . . -95.9(2) ?
O1 Sn1 C8 C9 . . . . 44.4(2) ?
O3 Sn1 C8 C9 . . . . 126.8(2) ?
O2 Sn1 C8 C9 . . . . -12.6(2) ?
O4 Sn1 C8 C9 . . . . -176.8(2) ?
C21 Sn1 C8 C9 . . . . 15.9(2) ?
C15 Sn1 C8 C9 . . . . 155.3(2) ?
Sn1 C8 C9 C14 . . . . -87.8(3) ?
Sn1 C8 C9 C10 . . . . 89.7(3) ?
C14 C9 C10 C11 . . . . 1.7(4) ?
C8 C9 C10 C11 . . . . -175.9(3) ?
C9 C10 C11 C12 . . . . -0.8(5) ?
C10 C11 C12 C13 . . . . -0.9(5) ?
C10 C11 C12 Cl2 . . . . 179.2(2) ?
C11 C12 C13 C14 . . . . 1.6(5) ?
Cl2 C12 C13 C14 . . . . -178.5(2) ?
C12 C13 C14 C9 . . . . -0.7(5) ?
C10 C9 C14 C13 . . . . -1.0(4) ?
C8 C9 C14 C13 . . . . 176.6(3) ?
Sn1 O4 C15 O3 . . . . 3.8(3) ?
Sn1 O4 C15 C16 . . . . -175.1(2) ?
Sn1 O3 C15 O4 . . . . -3.9(3) ?
Sn1 O3 C15 C16 . . . . 175.0(2) ?
C8 Sn1 C15 O4 . . . . 83.86(19) ?
C1 Sn1 C15 O4 . . . . -94.88(19) ?
O1W Sn1 C15 O4 . . . . -7.25(19) ?
O1 Sn1 C15 O4 . . . . 176.63(16) ?
O3 Sn1 C15 O4 . . . . 176.2(3) ?
O2 Sn1 C15 O4 . . . . -176.8(3) ?
C21 Sn1 C15 O4 . . . . 176.79(15) ?
C8 Sn1 C15 O3 . . . . -92.37(19) ?
C1 Sn1 C15 O3 . . . . 88.88(19) ?
O1W Sn1 C15 O3 . . . . 176.52(17) ?
O1 Sn1 C15 O3 . . . . 0.40(19) ?
O2 Sn1 C15 O3 . . . . 6.9(5) ?
O4 Sn1 C15 O3 . . . . -176.2(3) ?
C21 Sn1 C15 O3 . . . . 0.6(2) ?
O4 C15 C16 C17 . . . . -169.0(3) ?
O3 C15 C16 C17 . . . . 12.1(4) ?
O4 C15 C16 C20 . . . . 13.6(4) ?
O3 C15 C16 C20 . . . . -165.4(3) ?
C20 C16 C17 C18 . . . . 0.6(4) ?
C15 C16 C17 C18 . . . . -176.9(3) ?
C16 C17 C18 C19 . . . . 1.1(4) ?
C20 N2 C19 C18 . . . . 1.0(5) ?
C17 C18 C19 N2 . . . . -2.0(5) ?
C19 N2 C20 C16 . . . . 0.9(5) ?
C17 C16 C20 N2 . . . . -1.7(4) ?
C15 C16 C20 N2 . . . . 175.8(3) ?
Sn1 O2 C21 O1 . . . . 2.5(3) ?
Sn1 O2 C21 C22 . . . . -178.6(2) ?
Sn1 O1 C21 O2 . . . . -2.6(3) ?
Sn1 O1 C21 C22 . . . . 178.5(2) ?
C8 Sn1 C21 O2 . . . . -90.37(18) ?
C1 Sn1 C21 O2 . . . . 88.30(19) ?
O1W Sn1 C21 O2 . . . . 1.28(19) ?
O1 Sn1 C21 O2 . . . . 177.5(3) ?
O3 Sn1 C21 O2 . . . . 177.45(16) ?
O4 Sn1 C21 O2 . . . . -175.9(3) ?
C15 Sn1 C21 O2 . . . . 177.16(15) ?
C8 Sn1 C21 O1 . . . . 92.15(19) ?
C1 Sn1 C21 O1 . . . . -89.18(19) ?
O1W Sn1 C21 O1 . . . . -176.20(16) ?
O3 Sn1 C21 O1 . . . . -0.03(19) ?
O2 Sn1 C21 O1 . . . . -177.5(3) ?
O4 Sn1 C21 O1 . . . . 6.6(5) ?
C15 Sn1 C21 O1 . . . . -0.3(2) ?
O2 C21 C22 C26 . . . . 16.9(4) ?
O1 C21 C22 C26 . . . . -164.2(3) ?
O2 C21 C22 C23 . . . . -163.0(3) ?
O1 C21 C22 C23 . . . . 15.9(4) ?
C26 C22 C23 C24 . . . . -2.1(4) ?
C21 C22 C23 C24 . . . . 177.8(3) ?
C22 C23 C24 C25 . . . . 0.9(5) ?
C26 N1 C25 C24 . . . . -1.7(5) ?
C23 C24 C25 N1 . . . . 1.0(5) ?
C25 N1 C26 C22 . . . . 0.4(4) ?
C23 C22 C26 N1 . . . . 1.4(4) ?
C21 C22 C26 N1 . . . . -178.4(3) ?
